data_7203424
loop_
_publ_author_name
'Shirahata, Takashi'
'Kibune, Megumi'
'Maesato, Mitsuhiko'
'Kawashima, Tomohito'
'Saito, Gunzi'
'Imakubo, Tatsuro'

_publ_section_title
;
 New organic conductors based on dibromo- and diiodo-TSeFs with
 magnetic and non-magnetic MX4 counter anions (M = Fe, Ga; X = Cl, Br)
;
_journal_issue 33
_journal_name_full 'Journal of Materials Chemistry'
_journal_page_first 3381
_journal_paper_doi 10.1039/b605420j
_journal_volume 16
_journal_year 2006
_chemical_formula_sum 'C16 H8 Br4 Cl4 Ga S4 Se8'
_chemical_formula_weight 1491.30
_chemical_name_systematic
;
?
;
_space_group_IT_number 72
_symmetry_cell_setting orthorhombic
_symmetry_space_group_name_Hall '-I 2 2c'
_symmetry_space_group_name_H-M 'I b a m'
_atom_sites_solution_hydrogens geom
_atom_sites_solution_primary direct
_atom_sites_solution_secondary difmap
_audit_creation_method SHELXL-97
_cell_angle_alpha 90.00
_cell_angle_beta 90.00
_cell_angle_gamma 90.00
_cell_formula_units_Z 4
_cell_length_a 7.205(3)
_cell_length_b 35.506(15)
_cell_length_c 13.063(5)
_cell_measurement_reflns_used 1056
_cell_measurement_temperature 293
_cell_measurement_theta_max 28.21
_cell_measurement_theta_min 2.29
_cell_volume 3342(2)
_computing_cell_refinement 'Bruker SMART'
_computing_data_collection 'Bruker SMART'
_computing_data_reduction 'Bruker SAINT'
_computing_molecular_graphics 'Bruker SHELXTL'
_computing_publication_material 'Bruker SHELXTL'
_computing_structure_refinement 'SHELXL-97 (Sheldrick, 1997)'
_computing_structure_solution 'SHELXS-97 (Sheldrick, 1990)'
_diffrn_ambient_temperature 293
_diffrn_detector_area_resol_mean 8.366
_diffrn_measured_fraction_theta_full 0.997
_diffrn_measured_fraction_theta_max 0.997
_diffrn_measurement_device_type 'CCD area detector'
_diffrn_measurement_method 'phi and omega scans'
_diffrn_radiation_monochromator graphite
_diffrn_radiation_source 'fine-focus sealed tube'
_diffrn_radiation_type MoK\a
_diffrn_radiation_wavelength 0.71073
_diffrn_reflns_av_R_equivalents 0.1842
_diffrn_reflns_av_sigmaI/netI 0.1226
_diffrn_reflns_limit_h_max 9
_diffrn_reflns_limit_h_min -9
_diffrn_reflns_limit_k_max 47
_diffrn_reflns_limit_k_min -39
_diffrn_reflns_limit_l_max 17
_diffrn_reflns_limit_l_min -16
_diffrn_reflns_number 11566
_diffrn_reflns_theta_full 28.33
_diffrn_reflns_theta_max 28.33
_diffrn_reflns_theta_min 1.15
_diffrn_standards_number 27
_exptl_absorpt_coefficient_mu 14.902
_exptl_absorpt_correction_T_max 0.8653
_exptl_absorpt_correction_T_min 0.0944
_exptl_absorpt_correction_type none
_exptl_crystal_colour green
_exptl_crystal_density_diffrn 2.964
_exptl_crystal_density_method 'not measured'
_exptl_crystal_description plate
_exptl_crystal_F_000 2716
_exptl_crystal_size_max 0.30
_exptl_crystal_size_mid 0.10
_exptl_crystal_size_min 0.01
_refine_diff_density_max 1.854
_refine_diff_density_min -1.905
_refine_diff_density_rms 0.402
_refine_ls_extinction_method none
_refine_ls_goodness_of_fit_ref 0.789
_refine_ls_hydrogen_treatment constr
_refine_ls_matrix_type full
_refine_ls_number_parameters 91
_refine_ls_number_reflns 2176
_refine_ls_number_restraints 2
_refine_ls_restrained_S_all 0.789
_refine_ls_R_factor_all 0.1431
_refine_ls_R_factor_gt 0.0653
_refine_ls_shift/su_max 0.000
_refine_ls_shift/su_mean 0.000
_refine_ls_structure_factor_coef Fsqd
_refine_ls_weighting_details 'calc w=1/[\s^2^(Fo^2^)+(0.1123P)^2^+0.0000P] where P=(Fo^2^+2Fc^2^)/3'
_refine_ls_weighting_scheme calc
_refine_ls_wR_factor_gt 0.1541
_refine_ls_wR_factor_ref 0.2009
_reflns_number_gt 877
_reflns_number_total 2176
_reflns_threshold_expression >2sigma(I)
_cod_data_source_file b605420j.txt
_cod_data_source_block (DBrETSe)2GaCl4
_cod_depositor_comments
;
The following automatic conversions were performed:
'_symmetry_cell_setting' value 'Orthorhombic' changed to 'orthorhombic'
according to '/home/saulius/struct/CIF-dictionaries/cif_core.dic'
dictionary named 'cif_core.dic' version 2.4.1 from 2010-06-29.

Automatic conversion script
Id: cif_fix_enum 1527 2010-12-29 10:47:43Z saulius 
;
_cod_original_sg_symbol_H-M Ibam
_cod_database_code 7203424

loop_
_symmetry_equiv_pos_as_xyz
'x, y, z'
'-x, -y, z'
'-x+1/2, y+1/2, -z'
'x+1/2, -y+1/2, -z'
'x+1/2, y+1/2, z+1/2'
'-x+1/2, -y+1/2, z+1/2'
'-x+1, y+1, -z+1/2'
'x+1, -y+1, -z+1/2'
'-x, -y, -z'
'x, y, -z'
'x-1/2, -y-1/2, z'
'-x-1/2, y-1/2, z'
'-x+1/2, -y+1/2, -z+1/2'
'x+1/2, y+1/2, -z+1/2'
'x, -y, z+1/2'
'-x, y, z+1/2'

loop_
_atom_site_label
_atom_site_type_symbol
_atom_site_fract_x
_atom_site_fract_y
_atom_site_fract_z
_atom_site_U_iso_or_equiv
_atom_site_adp_type
_atom_site_occupancy
_atom_site_symmetry_multiplicity
_atom_site_calc_flag
_atom_site_refinement_flags
_atom_site_disorder_assembly
_atom_site_disorder_group
Br1 Br 0.16583(18) 0.36548(3) 0.36814(8) 0.0413(4) Uani 1 1 d . . .
Se1 Se 0.15707(16) 0.27600(3) 0.37831(6) 0.0318(3) Uani 1 1 d . . .
Se2 Se 0.15914(18) 0.18089(3) 0.37890(6) 0.0317(3) Uani 1 1 d . . .
S1 S 0.1664(5) 0.09551(8) 0.36627(19) 0.0442(8) Uani 1 1 d . . .
C1 C 0.157(2) 0.2470(3) 0.5000 0.023(3) Uani 1 2 d S . .
C2 C 0.158(2) 0.2096(4) 0.5000 0.024(3) Uani 1 2 d S . .
C3 C 0.1637(15) 0.3221(2) 0.4486(6) 0.028(2) Uani 1 1 d . . .
C4 C 0.1642(14) 0.1342(2) 0.4490(7) 0.030(2) Uani 1 1 d . . .
C5A C 0.213(4) 0.0554(9) 0.452(3) 0.052(7) Uani 0.50 1 d PD . .
H5A1 H 0.1860 0.0319 0.4169 0.062 Uiso 0.50 1 calc PR . .
H5A2 H 0.3434 0.0552 0.4712 0.062 Uiso 0.50 1 calc PR . .
C5B C 0.092(4) 0.0590(9) 0.452(2) 0.052(7) Uani 0.50 1 d PD . .
H5B1 H -0.0350 0.0641 0.4732 0.062 Uiso 0.50 1 calc PR . .
H5B2 H 0.0922 0.0351 0.4160 0.062 Uiso 0.50 1 calc PR . .
Ga1 Ga 0.5000 0.0000 0.2500 0.0707(11) Uani 1 4 d S . .
Cl1 Cl 0.3252(8) 0.03552(12) 0.1579(3) 0.1035(16) Uani 1 1 d . . .

loop_
_atom_site_aniso_label
_atom_site_aniso_U_11
_atom_site_aniso_U_22
_atom_site_aniso_U_33
_atom_site_aniso_U_23
_atom_site_aniso_U_13
_atom_site_aniso_U_12
Br1 0.0509(8) 0.0393(7) 0.0338(6) 0.0108(5) -0.0014(6) 0.0004(6)
Se1 0.0463(7) 0.0341(6) 0.0151(5) 0.0009(4) -0.0006(5) 0.0003(5)
Se2 0.0455(8) 0.0338(6) 0.0156(5) -0.0008(4) 0.0000(5) -0.0004(5)
S1 0.069(2) 0.0355(16) 0.0287(14) -0.0056(11) 0.0020(17) -0.0017(16)
C1 0.044(9) 0.020(7) 0.006(5) 0.000 0.000 -0.002(8)
C2 0.030(8) 0.032(8) 0.011(6) 0.000 0.000 0.008(7)
C3 0.040(6) 0.030(5) 0.015(4) 0.011(4) -0.005(5) -0.009(5)
C4 0.037(6) 0.025(5) 0.028(5) -0.005(4) -0.001(5) -0.003(5)
C5A 0.09(2) 0.025(9) 0.039(6) 0.003(6) 0.02(2) -0.009(19)
C5B 0.09(2) 0.025(9) 0.039(6) 0.003(6) 0.02(2) -0.009(19)
Ga1 0.112(3) 0.0483(18) 0.0516(17) 0.000 0.000 0.000
Cl1 0.159(4) 0.062(3) 0.089(3) 0.002(2) -0.032(3) 0.023(3)

loop_
_atom_type_symbol
_atom_type_description
_atom_type_scat_dispersion_real
_atom_type_scat_dispersion_imag
_atom_type_scat_source
C C 0.0033 0.0016 'International Tables Vol C Tables 4.2.6.8 and 6.1.1.4'
H H 0.0000 0.0000 'International Tables Vol C Tables 4.2.6.8 and 6.1.1.4'
S S 0.1246 0.1234 'International Tables Vol C Tables 4.2.6.8 and 6.1.1.4'
Cl Cl 0.1484 0.1585 'International Tables Vol C Tables 4.2.6.8 and 6.1.1.4'
Ga Ga 0.2307 1.6083 'International Tables Vol C Tables 4.2.6.8 and 6.1.1.4'
Se Se -0.0929 2.2259 'International Tables Vol C Tables 4.2.6.8 and 6.1.1.4'
Br Br -0.2901 2.4595 'International Tables Vol C Tables 4.2.6.8 and 6.1.1.4'

loop_
_geom_angle_atom_site_label_1
_geom_angle_atom_site_label_2
_geom_angle_atom_site_label_3
_geom_angle
_geom_angle_site_symmetry_1
_geom_angle_site_symmetry_3
_geom_angle_publ_flag
C3 Se1 C1 93.6(4) . . ?
C2 Se2 C4 93.9(4) . . ?
C4 S1 C5B 100.3(11) . . ?
C4 S1 C5A 103.6(11) . . ?
C5B S1 C5A 28.1(7) . . ?
C2 C1 Se1 122.9(3) . 10_556 ?
C2 C1 Se1 122.9(3) . . ?
Se1 C1 Se1 114.2(6) 10_556 . ?
C1 C2 Se2 122.8(3) . . ?
C1 C2 Se2 122.8(3) . 10_556 ?
Se2 C2 Se2 114.4(7) . 10_556 ?
C3 C3 Br1 124.3(3) 10_556 . ?
C3 C3 Se1 119.3(2) 10_556 . ?
Br1 C3 Se1 116.4(4) . . ?
C4 C4 S1 128.2(3) 10_556 . ?
C4 C4 Se2 118.9(3) 10_556 . ?
S1 C4 Se2 112.9(5) . . ?
C5B C5A S1 109(2) 10_556 . ?
C5B C5A H5A1 109.9 10_556 . ?
S1 C5A H5A1 109.9 . . ?
C5B C5A H5A2 109.9 10_556 . ?
S1 C5A H5A2 109.9 . . ?
H5A1 C5A H5A2 108.3 . . ?
C5A C5B S1 114(3) 10_556 . ?
C5A C5B H5B1 108.9 10_556 . ?
S1 C5B H5B1 108.9 . . ?
C5A C5B H5B2 108.9 10_556 . ?
S1 C5B H5B2 108.9 . . ?
H5B1 C5B H5B2 107.7 . . ?
Cl1 Ga1 Cl1 111.9(3) 7_545 8_445 ?
Cl1 Ga1 Cl1 108.2(2) 7_545 . ?
Cl1 Ga1 Cl1 108.3(3) 8_445 . ?
Cl1 Ga1 Cl1 108.3(3) 7_545 2_655 ?
Cl1 Ga1 Cl1 108.2(2) 8_445 2_655 ?
Cl1 Ga1 Cl1 111.9(3) . 2_655 ?

loop_
_geom_bond_atom_site_label_1
_geom_bond_atom_site_label_2
_geom_bond_distance
_geom_bond_site_symmetry_2
_geom_bond_publ_flag
Br1 C3 1.866(8) . ?
Se1 C3 1.876(9) . ?
Se1 C1 1.894(7) . ?
Se2 C2 1.883(7) . ?
Se2 C4 1.893(9) . ?
S1 C4 1.749(9) . ?
S1 C5B 1.80(3) . ?
S1 C5A 1.84(3) . ?
C1 C2 1.328(18) . ?
C1 Se1 1.894(7) 10_556 ?
C2 Se2 1.883(7) 10_556 ?
C3 C3 1.344(16) 10_556 ?
C4 C4 1.332(17) 10_556 ?
C5A C5B 1.534(7) 10_556 ?
C5A H5A1 0.9700 . ?
C5A H5A2 0.9700 . ?
C5B C5A 1.534(7) 10_556 ?
C5B H5B1 0.9700 . ?
C5B H5B2 0.9700 . ?
Ga1 Cl1 2.151(4) 7_545 ?
Ga1 Cl1 2.151(4) 8_445 ?
Ga1 Cl1 2.151(4) . ?
Ga1 Cl1 2.151(4) 2_655 ?
